data_7112921
loop_
_publ_author_name
'Baldridge, Anthony'
'Solntsev, Kyril M.'
'Song, Charles'
'Tanioka, Tatsuro'
'Kowalik, Janusz'
'Hardcastle, Kenneth'
'Tolbert, Laren M.'

_publ_section_title
;
 Inhibition of twisting of a green fluorescent protein-like chromophore by
 metal complexation.
;
_journal_issue 31
_journal_name_full 'Chemical communications (Cambridge, England)'
_journal_page_first 5686
_journal_page_last 5688
_journal_paper_doi 10.1039/b927313a
_journal_volume 46
_journal_year 2010
_chemical_absolute_configuration ad
_chemical_formula_sum 'C22.85 H25.4 N8 O8.85 Zn'
_chemical_formula_weight 619.08
_chemical_name_systematic
;
?
;
_space_group_IT_number 7
_symmetry_cell_setting monoclinic
_symmetry_space_group_name_Hall 'P -2yac'
_symmetry_space_group_name_H-M 'P 1 n 1'
_atom_sites_solution_hydrogens geom
_atom_sites_solution_primary direct
_atom_sites_solution_secondary difmap
_audit_creation_method SHELXL-97
_cell_angle_alpha 90.00
_cell_angle_beta 90.335(6)
_cell_angle_gamma 90.00
_cell_formula_units_Z 4
_cell_length_a 15.4288(11)
_cell_length_b 7.6422(6)
_cell_length_c 22.522(2)
_cell_measurement_reflns_used 586
_cell_measurement_temperature 173(2)
_cell_measurement_theta_max 42.84
_cell_measurement_theta_min 3.93
_cell_volume 2655.5(4)
_computing_cell_refinement 'Bruker SMART'
_computing_data_collection 'Bruker SMART'
_computing_data_reduction 'Bruker SAINT'
_computing_molecular_graphics 'Bruker SHELXTL'
_computing_publication_material 'Bruker SHELXTL'
_computing_structure_refinement 'SHELXL-97 (Sheldrick, 1997)'
_computing_structure_solution 'SHELXS-97 (Sheldrick, 1990)'
_diffrn_ambient_temperature 173(2)
_diffrn_measured_fraction_theta_full 0.919
_diffrn_measured_fraction_theta_max 0.919
_diffrn_measurement_device_type 'CCD area detector'
_diffrn_measurement_method 'phi and omega scans'
_diffrn_radiation_monochromator graphite
_diffrn_radiation_source 'fine-focus sealed tube'
_diffrn_radiation_type CuK\a
_diffrn_radiation_wavelength 1.54178
_diffrn_reflns_av_R_equivalents 0.0627
_diffrn_reflns_av_sigmaI/netI 0.1031
_diffrn_reflns_limit_h_max 18
_diffrn_reflns_limit_h_min -18
_diffrn_reflns_limit_k_max 9
_diffrn_reflns_limit_k_min -9
_diffrn_reflns_limit_l_max 26
_diffrn_reflns_limit_l_min -26
_diffrn_reflns_number 9768
_diffrn_reflns_theta_full 66.59
_diffrn_reflns_theta_max 66.59
_diffrn_reflns_theta_min 3.46
_exptl_absorpt_coefficient_mu 1.873
_exptl_absorpt_correction_T_max 0.9635
_exptl_absorpt_correction_T_min 0.8134
_exptl_absorpt_correction_type multi-scan
_exptl_absorpt_process_details SADABS
_exptl_crystal_colour colourless
_exptl_crystal_density_diffrn 1.548
_exptl_crystal_density_method 'not measured'
_exptl_crystal_description plate
_exptl_crystal_F_000 1277
_exptl_crystal_size_max 0.12
_exptl_crystal_size_mid 0.09
_exptl_crystal_size_min 0.02
_refine_diff_density_max 0.342
_refine_diff_density_min -0.395
_refine_diff_density_rms 0.074
_refine_ls_abs_structure_details 'Flack H D (1983), Acta Cryst. A39, 876-881'
_refine_ls_abs_structure_Flack 0.23(9)
_refine_ls_extinction_method none
_refine_ls_goodness_of_fit_ref 1.029
_refine_ls_hydrogen_treatment constr
_refine_ls_matrix_type full
_refine_ls_number_parameters 611
_refine_ls_number_reflns 6142
_refine_ls_number_restraints 0
_refine_ls_restrained_S_all 1.029
_refine_ls_R_factor_all 0.1316
_refine_ls_R_factor_gt 0.0634
_refine_ls_shift/su_max 0.010
_refine_ls_shift/su_mean 0.002
_refine_ls_structure_factor_coef Fsqd
_refine_ls_weighting_details 'calc w=1/[\s^2^(Fo^2^)+(0.0700P)^2^+0.0000P] where P=(Fo^2^+2Fc^2^)/3'
_refine_ls_weighting_scheme calc
_refine_ls_wR_factor_gt 0.1399
_refine_ls_wR_factor_ref 0.1730
_reflns_number_gt 3301
_reflns_number_total 6142
_reflns_threshold_expression >2sigma(I)
_cod_data_source_file b927313a.txt
_cod_data_source_block jk885a
_cod_depositor_comments
;
The following automatic conversions were performed:

'_chemical_absolute_configuration' value 'AD' changed to 'ad'
according to
/usr/data/users/saulius/automatic-downloads/retrospective/RSC/lib/dictionaries/cif_core.dic
dictionary named 'cif_core.dic' version 2.4.2 from
2011-04-26.

'_symmetry_cell_setting' value 'Monoclinic' changed to
'monoclinic' according to
/usr/data/users/saulius/automatic-downloads/retrospective/RSC/lib/dictionaries/cif_core.dic
dictionary named 'cif_core.dic' version 2.4.2 from 2011-04-26.

Automatic conversion script
Id: cif_fix_values 2281 2013-09-26 08:29:07Z andrius 
;
_cod_original_sg_symbol_H-M Pn
_cod_original_formula_sum 'C22.85 H25.40 N8 O8.85 Zn'
_cod_database_code 7112921

loop_
_symmetry_equiv_pos_as_xyz
'x, y, z'
'x+1/2, -y, z+1/2'

loop_
_atom_site_label
_atom_site_type_symbol
_atom_site_fract_x
_atom_site_fract_y
_atom_site_fract_z
_atom_site_U_iso_or_equiv
_atom_site_adp_type
_atom_site_occupancy
_atom_site_symmetry_multiplicity
_atom_site_calc_flag
_atom_site_refinement_flags
C1 C 0.2787(12) 0.323(2) 0.4553(8) 0.054(5) Uani 1 1 d .
H1A H 0.3367 0.3093 0.4689 0.064 Uiso 1 1 calc R
C2 C 0.2314(11) 0.430(2) 0.4904(8) 0.054(5) Uani 1 1 d .
H2 H 0.2544 0.4857 0.5248 0.064 Uiso 1 1 calc R
C3 C 0.1395(12) 0.451(2) 0.4700(7) 0.050(4) Uani 1 1 d .
H3A H 0.0989 0.5219 0.4904 0.060 Uiso 1 1 calc R
C4 C 0.1185(12) 0.360(2) 0.4194(8) 0.052(5) Uani 1 1 d .
H4A H 0.0609 0.3712 0.4047 0.062 Uiso 1 1 calc R
C5 C 0.1769(13) 0.247(2) 0.3866(8) 0.054(5) Uani 1 1 d .
C6 C 0.1468(11) 0.166(2) 0.3326(7) 0.045(4) Uani 1 1 d .
H6A H 0.0862 0.1747 0.3254 0.054 Uiso 1 1 calc R
C7 C 0.1886(11) 0.087(2) 0.2938(8) 0.052(5) Uani 1 1 d .
C8 C 0.1531(11) 0.007(3) 0.2333(7) 0.053(5) Uani 1 1 d .
C9 C 0.2973(13) -0.027(3) 0.2392(8) 0.055(5) Uani 1 1 d .
C10 C 0.3835(13) -0.088(3) 0.2191(10) 0.074(6) Uani 1 1 d .
H10A H 0.4267 -0.0642 0.2501 0.111 Uiso 1 1 calc R
H10B H 0.3995 -0.0251 0.1827 0.111 Uiso 1 1 calc R
H10C H 0.3813 -0.2136 0.2110 0.111 Uiso 1 1 calc R
C11 C 0.2172(10) -0.129(3) 0.1464(7) 0.065(6) Uani 1 1 d .
H11A H 0.1569 -0.1249 0.1325 0.098 Uiso 1 1 calc R
H11B H 0.2380 -0.2502 0.1454 0.098 Uiso 1 1 calc R
H11C H 0.2533 -0.0565 0.1205 0.098 Uiso 1 1 calc R
C12 C 0.4262(12) 0.326(3) 0.2816(9) 0.064(6) Uani 1 1 d .
H12A H 0.3675 0.3256 0.2687 0.077 Uiso 1 1 calc R
C13 C 0.4925(15) 0.420(3) 0.2532(10) 0.078(7) Uani 1 1 d .
H13A H 0.4763 0.4882 0.2196 0.093 Uiso 1 1 calc R
C14 C 0.5734(16) 0.422(3) 0.2684(11) 0.079(7) Uani 1 1 d .
H14A H 0.6151 0.4833 0.2455 0.095 Uiso 1 1 calc R
C15 C 0.5965(13) 0.335(3) 0.3178(9) 0.064(6) Uani 1 1 d .
H15A H 0.6551 0.3335 0.3308 0.077 Uiso 1 1 calc R
C16 C 0.5369(11) 0.251(3) 0.3477(9) 0.056(6) Uani 1 1 d .
C17 C 0.5616(12) 0.170(3) 0.4010(10) 0.067(6) Uani 1 1 d .
H17A H 0.6225 0.1718 0.4073 0.080 Uiso 1 1 calc R
C18 C 0.5158(11) 0.083(2) 0.4482(7) 0.040(4) Uani 1 1 d .
C19 C 0.5554(14) 0.030(3) 0.4986(10) 0.065(6) Uani 1 1 d .
C20 C 0.4153(11) -0.039(3) 0.4963(9) 0.059(5) Uani 1 1 d .
C21 C 0.3327(10) -0.095(2) 0.5221(8) 0.059(5) Uani 1 1 d .
H21A H 0.2851 -0.0628 0.4953 0.089 Uiso 1 1 calc R
H21B H 0.3247 -0.0375 0.5605 0.089 Uiso 1 1 calc R
H21C H 0.3332 -0.2222 0.5276 0.089 Uiso 1 1 calc R
C22 C 0.4914(15) -0.135(3) 0.5894(9) 0.084(7) Uani 1 1 d .
H22A H 0.4364 -0.1939 0.5978 0.126 Uiso 1 1 calc R
H22B H 0.5023 -0.0449 0.6194 0.126 Uiso 1 1 calc R
H22C H 0.5386 -0.2212 0.5903 0.126 Uiso 1 1 calc R
N1 N 0.2610(9) 0.228(2) 0.4029(7) 0.057(4) Uani 1 1 d .
N2 N 0.2851(9) 0.0420(19) 0.2924(8) 0.057(4) Uani 1 1 d .
N3 N 0.2225(11) -0.061(2) 0.2091(8) 0.060(4) Uani 1 1 d .
N4 N 0.4545(10) 0.2398(19) 0.3278(6) 0.046(4) Uani 1 1 d .
N5 N 0.4306(10) 0.046(2) 0.4486(6) 0.046(4) Uani 1 1 d .
N6 N 0.4873(9) -0.059(2) 0.5336(7) 0.049(4) Uani 1 1 d .
O1 O 0.0818(8) 0.015(2) 0.2163(6) 0.075(4) Uani 1 1 d .
O2 O 0.6338(9) 0.043(2) 0.5187(6) 0.076(4) Uani 1 1 d .
N1L N 0.3637(16) -0.2745(13) 0.3688(10) 0.065(3) Uani 1 1 d .
O1L O 0.4214(9) -0.186(2) 0.3493(7) 0.077(4) Uani 1 1 d .
O2L O 0.2936(8) -0.1878(17) 0.3896(5) 0.048(3) Uani 1 1 d .
O3L O 0.351(2) -0.4285(13) 0.3647(13) 0.151(5) Uani 1 1 d .
Zn1 Zn 0.3563(4) 0.07358(16) 0.3687(3) 0.0495(3) Uani 1 1 d .
C1B C 0.7563(15) 0.595(3) 0.4791(11) 0.086(7) Uiso 1 1 d .
H1BA H 0.8145 0.5769 0.4918 0.103 Uiso 1 1 calc R
C2B C 0.6920(12) 0.541(3) 0.5142(9) 0.061(5) Uiso 1 1 d .
H2BA H 0.7046 0.4955 0.5526 0.074 Uiso 1 1 calc R
C3B C 0.6035(9) 0.5510(19) 0.4936(7) 0.044(4) Uiso 1 1 d .
H3BA H 0.5560 0.5132 0.5170 0.052 Uiso 1 1 calc R
C4B C 0.5939(11) 0.614(2) 0.4421(7) 0.052(4) Uiso 1 1 d .
H4BA H 0.5373 0.6028 0.4258 0.062 Uiso 1 1 calc R
C5B C 0.6568(10) 0.702(2) 0.4034(7) 0.048(4) Uiso 1 1 d .
C6B C 0.6383(10) 0.7904(19) 0.3501(7) 0.042(4) Uiso 1 1 d .
H6BA H 0.5784 0.8035 0.3411 0.050 Uiso 1 1 calc R
C7B C 0.6935(11) 0.860(2) 0.3094(8) 0.047(4) Uiso 1 1 d .
C8B C 0.6624(11) 0.963(2) 0.2627(7) 0.041(4) Uiso 1 1 d .
C9B C 0.8074(10) 0.972(2) 0.2720(7) 0.041(4) Uiso 1 1 d .
C10B C 0.8945(11) 1.023(2) 0.2543(9) 0.066(5) Uiso 1 1 d .
H10D H 0.9370 0.9673 0.2808 0.098 Uiso 1 1 calc R
H10E H 0.9002 1.1501 0.2568 0.098 Uiso 1 1 calc R
H10F H 0.9048 0.9847 0.2134 0.098 Uiso 1 1 calc R
C11B C 0.7327(13) 1.143(3) 0.1877(9) 0.093(6) Uiso 1 1 d .
H11D H 0.6721 1.1620 0.1760 0.140 Uiso 1 1 calc R
H11E H 0.7638 1.0864 0.1552 0.140 Uiso 1 1 calc R
H11F H 0.7599 1.2561 0.1967 0.140 Uiso 1 1 calc R
C12B C 0.9555(10) 0.605(2) 0.2604(7) 0.038(4) Uiso 1 1 d .
H12B H 0.8980 0.6076 0.2451 0.046 Uiso 1 1 calc R
C13B C 1.0207(14) 0.527(3) 0.2246(11) 0.077(6) Uiso 1 1 d .
H13B H 1.0084 0.4708 0.1879 0.092 Uiso 1 1 calc R
C14B C 1.0970(14) 0.539(3) 0.2462(10) 0.091(7) Uiso 1 1 d .
H14B H 1.1414 0.4812 0.2248 0.109 Uiso 1 1 calc R
C15B C 1.1248(11) 0.633(2) 0.3012(8) 0.059(5) Uiso 1 1 d .
H15B H 1.1825 0.6578 0.3136 0.071 Uiso 1 1 calc R
C16B C 1.0506(10) 0.677(2) 0.3298(7) 0.044(4) Uiso 1 1 d .
C17B C 1.0697(13) 0.767(2) 0.3868(9) 0.065(5) Uiso 1 1 d .
H17B H 1.1289 0.7608 0.3984 0.077 Uiso 1 1 calc R
C18B C 1.0216(11) 0.854(2) 0.4239(8) 0.046(4) Uiso 1 1 d .
C19B C 1.0522(16) 0.965(3) 0.4776(10) 0.075(6) Uiso 1 1 d .
C20B C 0.9102(13) 0.984(3) 0.4688(9) 0.061(5) Uiso 1 1 d .
C21B C 0.8194(11) 1.047(2) 0.4810(9) 0.063(5) Uiso 1 1 d .
H21D H 0.8204 1.1281 0.5146 0.095 Uiso 1 1 calc R
H21E H 0.7823 0.9466 0.4905 0.095 Uiso 1 1 calc R
H21F H 0.7964 1.1068 0.4458 0.095 Uiso 1 1 calc R
C22B C 0.9680(10) 1.181(2) 0.5449(7) 0.058(4) Uiso 1 1 d .
H22D H 0.9074 1.2194 0.5473 0.088 Uiso 1 1 calc R
H22E H 1.0050 1.2827 0.5366 0.088 Uiso 1 1 calc R
H22F H 0.9855 1.1285 0.5827 0.088 Uiso 1 1 calc R
N1B N 0.7409(9) 0.682(2) 0.4218(6) 0.045(4) Uani 1 1 d .
N2B N 0.7876(9) 0.8737(19) 0.3123(6) 0.043(3) Uani 1 1 d .
N3B N 0.7358(10) 1.038(2) 0.2374(7) 0.064(5) Uani 1 1 d .
N4B N 0.9682(10) 0.668(2) 0.3090(7) 0.057(4) Uani 1 1 d .
N5B N 0.9318(9) 0.864(2) 0.4229(7) 0.058(4) Uani 1 1 d .
N6B N 0.9774(10) 1.0466(19) 0.4949(7) 0.053(4) Uani 1 1 d .
O1B O 0.5869(7) 0.9927(15) 0.2438(6) 0.049(3) Uani 1 1 d .
O2B O 1.1217(10) 0.974(2) 0.4974(7) 0.103(6) Uani 1 1 d .
N1BL N 0.8652(18) 0.3739(17) 0.3672(11) 0.078(4) Uani 1 1 d .
O1BL O 0.9008(9) 0.467(2) 0.4049(8) 0.070(4) Uani 1 1 d .
O2BL O 0.8134(10) 0.451(2) 0.3301(7) 0.072(4) Uani 1 1 d .
O3BL O 0.8253(8) 0.2187(13) 0.3685(7) 0.100(5) Uani 1 1 d .
Zn1B Zn 0.8568(4) 0.72243(16) 0.3686(3) 0.0519(4) Uani 1 1 d .
N1A N 0.8909(11) 0.652(3) 0.1015(7) 0.066(4) Uani 1 1 d .
O1A O 0.8659 0.7773 0.1280 0.144(7) Uani 1 1 d .
O2A O 0.9459 0.6738 0.0678 0.128(5) Uani 1 1 d .
O3A O 0.8619 0.4895 0.1141 0.121(6) Uani 1 1 d .
N2A N 0.8242(12) 0.615(3) 0.6369(9) 0.094(7) Uani 1 1 d .
O4A O 0.8584 0.4993 0.6167 0.099(5) Uani 1 1 d .
O5A O 0.8424 0.7735 0.6148 0.092(5) Uani 1 1 d .
O6A O 0.7780 0.6071 0.6825 0.146(6) Uani 1 1 d .
O1S O 0.0011(8) 0.672(2) 0.5534(6) 0.064(4) Uani 1 1 d .
H1S H -0.0121 0.5662 0.5566 0.097 Uiso 1 1 d R
C1S C 0.0610(12) 0.732(3) 0.5991(8) 0.091(7) Uani 1 1 d .
H1S1 H 0.0342 0.8261 0.6221 0.136 Uiso 1 1 d R
H1S2 H 0.1165 0.7721 0.5832 0.136 Uiso 1 1 d R
H1S3 H 0.0708 0.6303 0.6249 0.136 Uiso 1 1 d R
O2S O 0.7082(13) 0.654(3) 0.1877(8) 0.065(5) Uani 0.70 1 d P
H2S H 0.7602 0.6737 0.1792 0.098 Uiso 0.70 1 d PR
C2S C 0.6610(15) 0.710(3) 0.1413(9) 0.050(6) Uani 0.70 1 d P
H2S1 H 0.6020 0.7243 0.1565 0.075 Uiso 0.70 1 d PR
H2S2 H 0.6602 0.6264 0.1082 0.075 Uiso 0.70 1 d PR
H2S3 H 0.6830 0.8226 0.1275 0.075 Uiso 0.70 1 d PR

loop_
_atom_site_aniso_label
_atom_site_aniso_U_11
_atom_site_aniso_U_22
_atom_site_aniso_U_33
_atom_site_aniso_U_23
_atom_site_aniso_U_13
_atom_site_aniso_U_12
C1 0.063(10) 0.042(10) 0.056(11) -0.022(9) 0.002(9) -0.023(8)
C2 0.049(8) 0.073(12) 0.039(8) 0.018(8) -0.003(7) -0.015(8)
C3 0.068(11) 0.047(9) 0.035(8) -0.003(7) 0.007(8) 0.004(8)
C4 0.068(10) 0.039(9) 0.049(10) 0.015(8) 0.027(9) 0.009(8)
C5 0.078(13) 0.051(12) 0.034(9) 0.002(8) 0.007(9) 0.008(10)
C6 0.059(9) 0.050(10) 0.026(7) 0.005(7) 0.012(7) 0.028(8)
C7 0.037(8) 0.063(12) 0.056(11) 0.017(9) -0.022(8) -0.019(8)
C8 0.031(8) 0.101(14) 0.028(7) 0.005(8) -0.002(7) 0.005(8)
C9 0.067(12) 0.064(13) 0.034(9) 0.018(9) -0.005(9) 0.003(10)
C10 0.073(12) 0.080(15) 0.069(13) -0.025(11) 0.006(11) 0.016(11)
C11 0.030(7) 0.128(17) 0.039(9) 0.002(11) -0.006(7) 0.005(9)
C12 0.056(10) 0.081(14) 0.056(11) -0.015(11) 0.020(9) -0.023(10)
C13 0.110(16) 0.061(13) 0.062(12) 0.015(9) 0.016(11) -0.040(11)
C14 0.087(14) 0.071(14) 0.081(15) -0.033(11) 0.045(13) -0.035(11)
C15 0.057(11) 0.075(14) 0.060(13) -0.010(10) -0.002(10) -0.016(10)
C16 0.033(9) 0.072(14) 0.064(12) -0.019(10) 0.008(9) 0.011(9)
C17 0.039(9) 0.069(14) 0.093(15) -0.025(12) -0.002(10) 0.016(9)
C18 0.041(8) 0.051(11) 0.027(7) -0.006(7) 0.015(7) -0.010(7)
C19 0.072(12) 0.044(10) 0.077(14) -0.006(9) 0.015(11) 0.016(9)
C20 0.036(9) 0.072(14) 0.068(13) -0.002(11) 0.008(9) 0.010(9)
C21 0.036(8) 0.081(14) 0.062(11) -0.035(10) -0.001(8) -0.012(9)
C22 0.133(17) 0.060(13) 0.060(13) 0.016(11) 0.010(12) 0.016(13)
N1 0.029(6) 0.074(10) 0.070(10) 0.020(8) 0.005(6) 0.012(6)
N2 0.043(7) 0.049(10) 0.080(11) 0.017(8) 0.017(7) -0.003(7)
N3 0.068(10) 0.056(10) 0.056(9) -0.014(7) 0.012(8) -0.012(8)
N4 0.063(9) 0.047(8) 0.026(6) 0.002(6) 0.006(6) 0.011(7)
N5 0.049(8) 0.068(11) 0.021(6) 0.004(6) -0.016(6) 0.006(8)
N6 0.039(7) 0.077(11) 0.032(7) -0.012(7) -0.004(6) -0.014(7)
O1 0.044(6) 0.123(11) 0.060(8) -0.005(7) 0.014(6) 0.000(7)
O2 0.049(7) 0.119(12) 0.059(8) 0.002(7) -0.023(6) -0.003(7)
N1L 0.085(8) 0.057(6) 0.054(5) -0.014(11) 0.012(6) -0.028(10)
O1L 0.060(8) 0.092(12) 0.078(10) 0.015(9) 0.006(8) -0.002(9)
O2L 0.043(6) 0.066(9) 0.034(6) -0.002(6) 0.013(6) 0.004(6)
O3L 0.212(12) 0.067(7) 0.174(12) -0.044(14) 0.113(9) 0.017(15)
Zn1 0.0417(6) 0.0598(8) 0.0470(7) 0.0012(17) 0.0000(5) -0.0052(17)
N1B 0.041(7) 0.057(9) 0.038(7) 0.001(6) 0.007(6) 0.005(6)
N2B 0.036(6) 0.051(8) 0.040(7) 0.003(7) 0.000(6) -0.013(6)
N3B 0.052(8) 0.099(13) 0.042(8) 0.015(8) 0.010(7) -0.005(9)
N4B 0.064(9) 0.049(9) 0.058(9) -0.007(7) 0.000(7) 0.015(7)
N5B 0.045(7) 0.074(11) 0.053(9) 0.020(8) 0.016(7) -0.012(7)
N6B 0.064(9) 0.050(9) 0.045(8) -0.013(7) -0.005(8) -0.005(8)
O1B 0.028(4) 0.046(6) 0.072(7) -0.011(5) -0.006(5) 0.008(4)
O2B 0.084(9) 0.158(16) 0.068(9) -0.038(9) -0.006(8) -0.019(9)
N1BL 0.099(10) 0.081(9) 0.054(6) 0.035(12) 0.029(7) 0.003(13)
O1BL 0.048(7) 0.079(10) 0.085(10) -0.004(8) -0.008(7) 0.000(7)
O2BL 0.073(9) 0.087(11) 0.055(8) -0.002(8) 0.013(7) -0.007(8)
O3BL 0.157(13) 0.049(6) 0.096(7) -0.011(7) 0.017(11) 0.001(6)
Zn1B 0.0414(6) 0.0561(8) 0.0581(7) 0.0009(19) -0.0006(5) 0.0013(17)
N1A 0.067(10) 0.083(11) 0.050(9) 0.014(8) 0.008(8) 0.004(8)
O1A 0.195(18) 0.136(18) 0.102(13) -0.011(11) 0.017(13) 0.035(13)
O2A 0.134(11) 0.125(12) 0.126(13) 0.012(9) 0.050(10) 0.004(9)
O3A 0.127(12) 0.074(11) 0.162(15) 0.010(11) -0.044(11) -0.021(10)
N2A 0.056(10) 0.135(19) 0.090(15) -0.026(12) -0.007(10) -0.034(11)
O4A 0.118(12) 0.087(12) 0.091(10) -0.027(9) 0.022(9) -0.014(10)
O5A 0.058(6) 0.051(9) 0.167(15) 0.000(9) -0.001(8) 0.001(6)
O6A 0.097(9) 0.284(19) 0.056(7) -0.053(9) 0.039(7) -0.091(11)
O1S 0.053(6) 0.094(10) 0.046(6) -0.020(6) -0.008(6) 0.001(6)
C1S 0.088(12) 0.112(18) 0.072(12) 0.013(11) -0.050(10) -0.024(11)
O2S 0.078(12) 0.071(12) 0.047(10) 0.006(9) 0.034(9) -0.007(10)
C2S 0.064(13) 0.055(13) 0.033(11) -0.002(10) 0.037(10) -0.009(11)

loop_
_atom_type_symbol
_atom_type_description
_atom_type_scat_dispersion_real
_atom_type_scat_dispersion_imag
_atom_type_scat_source
C C 0.0181 0.0091 'International Tables Vol C Tables 4.2.6.8 and 6.1.1.4'
H H 0.0000 0.0000 'International Tables Vol C Tables 4.2.6.8 and 6.1.1.4'
N N 0.0311 0.0180 'International Tables Vol C Tables 4.2.6.8 and 6.1.1.4'
O O 0.0492 0.0322 'International Tables Vol C Tables 4.2.6.8 and 6.1.1.4'
Zn Zn -1.5491 0.6778 'International Tables Vol C Tables 4.2.6.8 and 6.1.1.4'

loop_
_geom_angle_atom_site_label_1
_geom_angle_atom_site_label_2
_geom_angle_atom_site_label_3
_geom_angle
C2 C1 N1 134.3(17)
C2 C1 H1A 112.9
N1 C1 H1A 112.9
C1 C2 C3 113.5(16)
C1 C2 H2 123.3
C3 C2 H2 123.3
C4 C3 C2 114.7(17)
C4 C3 H3A 122.6
C2 C3 H3A 122.6
C3 C4 C5 125.5(17)
C3 C4 H4A 117.3
C5 C4 H4A 117.3
N1 C5 C6 119.2(16)
N1 C5 C4 121.4(16)
C6 C5 C4 119.2(16)
C7 C6 C5 129.5(16)
C7 C6 H6A 115.2
C5 C6 H6A 115.2
C6 C7 N2 129.2(15)
C6 C7 C8 127.7(15)
N2 C7 C8 103.0(15)
O1 C8 N3 131.0(18)
O1 C8 C7 125.6(17)
N3 C8 C7 103.3(13)
N2 C9 N3 113.6(17)
N2 C9 C10 122.3(16)
N3 C9 C10 123.3(17)
C9 C10 H10A 109.5
C9 C10 H10B 109.5
H10A C10 H10B 109.5
C9 C10 H10C 109.5
H10A C10 H10C 109.5
H10B C10 H10C 109.5
N3 C11 H11A 109.5
N3 C11 H11B 109.5
H11A C11 H11B 109.5
N3 C11 H11C 109.5
H11A C11 H11C 109.5
H11B C11 H11C 109.5
N4 C12 C13 112.3(18)
N4 C12 H12A 123.8
C13 C12 H12A 123.8
C14 C13 C12 126(2)
C14 C13 H13A 117.0
C12 C13 H13A 117.0
C13 C14 C15 118(2)
C13 C14 H14A 121.1
C15 C14 H14A 121.1
C16 C15 C14 119.0(19)
C16 C15 H15A 120.5
C14 C15 H15A 120.5
C15 C16 N4 122(2)
C15 C16 C17 118.0(17)
N4 C16 C17 120.3(18)
C16 C17 C18 134.7(17)
C16 C17 H17A 112.6
C18 C17 H17A 112.6
N5 C18 C19 111.7(15)
N5 C18 C17 125.8(15)
C19 C18 C17 122.5(17)
O2 C19 C18 134(2)
O2 C19 N6 120.9(17)
C18 C19 N6 105.4(16)
N5 C20 N6 114.2(16)
N5 C20 C21 130.1(17)
N6 C20 C21 114.9(17)
C20 C21 H21A 109.5
C20 C21 H21B 109.5
H21A C21 H21B 109.5
C20 C21 H21C 109.5
H21A C21 H21C 109.5
H21B C21 H21C 109.5
N6 C22 H22A 109.5
N6 C22 H22B 109.5
H22A C22 H22B 109.5
N6 C22 H22C 109.5
H22A C22 H22C 109.5
H22B C22 H22C 109.5
C5 N1 C1 110.6(15)
C5 N1 Zn1 130.7(13)
C1 N1 Zn1 118.5(11)
C9 N2 C7 104.7(15)
C9 N2 Zn1 136.7(13)
C7 N2 Zn1 118.2(11)
C8 N3 C9 114.3(16)
C8 N3 C11 119.2(15)
C9 N3 C11 125.0(15)
C12 N4 C16 122.8(17)
C12 N4 Zn1 113.6(12)
C16 N4 Zn1 123.5(12)
C20 N5 C18 107.3(13)
C20 N5 Zn1 131.0(13)
C18 N5 Zn1 119.5(10)
C22 N6 C20 128.4(16)
C22 N6 C19 130.2(15)
C20 N6 C19 101.3(15)
O3L N1L O1L 130(2)
O3L N1L O2L 112(2)
O1L N1L O2L 116.6(10)
N1L O1L Zn1 95.2(11)
N1L O2L Zn1 91.0(8)
N1 Zn1 N2 90.0(6)
N1 Zn1 N5 97.0(6)
N2 Zn1 N5 167.7(3)
N1 Zn1 N4 109.1(3)
N2 Zn1 N4 94.8(5)
N5 Zn1 N4 92.4(5)
N1 Zn1 O1L 154.1(6)
N2 Zn1 O1L 88.3(6)
N5 Zn1 O1L 80.9(5)
N4 Zn1 O1L 96.8(5)
N1 Zn1 O2L 97.0(5)
N2 Zn1 O2L 80.9(5)
N5 Zn1 O2L 88.2(5)
N4 Zn1 O2L 153.7(5)
O1L Zn1 O2L 57.3(2)
C2B C1B N1B 122.8(19)
C2B C1B H1BA 118.6
N1B C1B H1BA 118.6
C1B C2B C3B 119.8(19)
C1B C2B H2BA 120.1
C3B C2B H2BA 120.1
C4B C3B C2B 115.0(16)
C4B C3B H3BA 122.5
C2B C3B H3BA 122.5
C3B C4B C5B 130.1(15)
C3B C4B H4BA 114.9
C5B C4B H4BA 114.9
N1B C5B C6B 120.2(14)
N1B C5B C4B 113.2(13)
C6B C5B C4B 126.5(13)
C7B C6B C5B 129.5(14)
C7B C6B H6BA 115.2
C5B C6B H6BA 115.2
C6B C7B C8B 120.8(15)
C6B C7B N2B 128.7(15)
C8B C7B N2B 109.3(14)
O1B C8B C7B 132.1(16)
O1B C8B N3B 122.6(15)
C7B C8B N3B 105.3(13)
N2B C9B N3B 115.2(14)
N2B C9B C10B 127.2(16)
N3B C9B C10B 117.5(14)
C9B C10B H10D 109.5
C9B C10B H10E 109.5
H10D C10B H10E 109.5
C9B C10B H10F 109.5
H10D C10B H10F 109.5
H10E C10B H10F 109.5
N3B C11B H11D 109.5
N3B C11B H11E 109.5
H11D C11B H11E 109.5
N3B C11B H11F 109.5
H11D C11B H11F 109.5
H11E C11B H11F 109.5
N4B C12B C13B 124.6(17)
N4B C12B H12B 117.7
C13B C12B H12B 117.7
C14B C13B C12B 114(2)
C14B C13B H13B 123.0
C12B C13B H13B 123.0
C13B C14B C15B 128(2)
C13B C14B H14B 116.1
C15B C14B H14B 116.2
C16B C15B C14B 105.9(15)
C16B C15B H15B 127.1
C14B C15B H15B 127.1
N4B C16B C15B 128.0(15)
N4B C16B C17B 120.2(15)
C15B C16B C17B 111.1(14)
C18B C17B C16B 132.8(17)
C18B C17B H17B 113.6
C16B C17B H17B 113.6
C17B C18B N5B 126.2(17)
C17B C18B C19B 127.3(18)
N5B C18B C19B 106.5(16)
O2B C19B N6B 130(2)
O2B C19B C18B 128(2)
N6B C19B C18B 102.6(17)
N6B C20B N5B 112.4(16)
N6B C20B C21B 123.1(18)
N5B C20B C21B 124.1(17)
C20B C21B H21D 109.5
C20B C21B H21E 109.5
H21D C21B H21E 109.5
C20B C21B H21F 109.5
H21D C21B H21F 109.5
H21E C21B H21F 109.5
N6B C22B H22D 109.5
N6B C22B H22E 109.5
H22D C22B H22E 109.5
N6B C22B H22F 109.5
H22D C22B H22F 109.5
H22E C22B H22F 109.5
C5B N1B C1B 117.9(16)
C5B N1B Zn1B 126.5(11)
C1B N1B Zn1B 114.7(12)
C9B N2B C7B 105.4(13)
C9B N2B Zn1B 133.4(12)
C7B N2B Zn1B 120.7(11)
C11B N3B C8B 123.2(15)
C11B N3B C9B 131.9(15)
C8B N3B C9B 104.8(13)
C12B N4B C16B 118.6(16)
C12B N4B Zn1B 119.9(13)
C16B N4B Zn1B 120.6(11)
C18B N5B C20B 105.2(15)
C18B N5B Zn1B 123.7(13)
C20B N5B Zn1B 131.0(12)
C20B N6B C19B 112.2(17)
C20B N6B C22B 120.6(16)
C19B N6B C22B 126.8(16)
O1BL N1BL O2BL 117.1(12)
O1BL N1BL O3BL 134(2)
O2BL N1BL O3BL 98(2)
N1BL O1BL Zn1B 96.8(11)
N1BL O2BL Zn1B 89.4(11)
N5B Zn1B N2B 112.2(3)
N5B Zn1B N1B 102.4(6)
N2B Zn1B N1B 89.6(5)
N5B Zn1B O1BL 94.4(6)
N2B Zn1B O1BL 153.4(6)
N1B Zn1B O1BL 85.5(5)
N5B Zn1B N4B 91.4(6)
N2B Zn1B N4B 97.8(6)
N1B Zn1B N4B 160.7(3)
O1BL Zn1B N4B 79.9(6)
N5B Zn1B O2BL 150.3(6)
N2B Zn1B O2BL 97.2(6)
N1B Zn1B O2BL 81.0(5)
O1BL Zn1B O2BL 56.2(3)
N4B Zn1B O2BL 80.4(5)
O2A N1A O1A 117.0(16)
O2A N1A O3A 121.1(15)
O1A N1A O3A 121.6(13)
O4A N2A O6A 124(2)
O4A N2A O5A 117.4(17)
O6A N2A O5A 117.9(17)
C1S O1S H1S 113.3
O1S C1S H1S1 109.7
O1S C1S H1S2 113.0
H1S1 C1S H1S2 109.5
O1S C1S H1S3 105.6
H1S1 C1S H1S3 109.5
H1S2 C1S H1S3 109.5
C2S O2S H2S 106.2
O2S C2S H2S1 105.4
O2S C2S H2S2 113.0
H2S1 C2S H2S2 109.5
O2S C2S H2S3 109.9
H2S1 C2S H2S3 109.5
H2S2 C2S H2S3 109.5

loop_
_geom_bond_atom_site_label_1
_geom_bond_atom_site_label_2
_geom_bond_distance
C1 C2 1.35(2)
C1 N1 1.41(2)
C1 H1A 0.9500
C2 C3 1.50(2)
C2 H2 0.9500
C3 C4 1.37(2)
C3 H3A 0.9500
C4 C5 1.45(2)
C4 H4A 0.9500
C5 N1 1.36(2)
C5 C6 1.44(2)
C6 C7 1.24(2)
C6 H6A 0.9500
C7 N2 1.53(2)
C7 C8 1.59(2)
C8 O1 1.164(18)
C8 N3 1.31(2)
C9 N2 1.32(2)
C9 N3 1.36(2)
C9 C10 1.48(3)
C10 H10A 0.9800
C10 H10B 0.9800
C10 H10C 0.9800
C11 N3 1.51(2)
C11 H11A 0.9800
C11 H11B 0.9800
C11 H11C 0.9800
C12 N4 1.30(2)
C12 C13 1.41(3)
C12 H12A 0.9500
C13 C14 1.29(3)
C13 H13A 0.9500
C14 C15 1.34(3)
C14 H14A 0.9500
C15 C16 1.31(3)
C15 H15A 0.9500
C16 N4 1.35(2)
C16 C17 1.40(3)
C17 C18 1.44(3)
C17 H17A 0.9500
C18 N5 1.344(19)
C18 C19 1.35(3)
C19 O2 1.29(2)
C19 N6 1.48(2)
C20 N5 1.28(2)
C20 N6 1.40(2)
C20 C21 1.47(2)
C21 H21A 0.9800
C21 H21B 0.9800
C21 H21C 0.9800
C22 N6 1.39(2)
C22 H22A 0.9800
C22 H22B 0.9800
C22 H22C 0.9800
N1 Zn1 2.039(15)
N2 Zn1 2.051(17)
N4 Zn1 2.185(15)
N5 Zn1 2.137(12)
N1L O3L 1.197(14)
N1L O1L 1.20(2)
N1L O2L 1.35(2)
O1L Zn1 2.270(16)
O2L Zn1 2.270(13)
C1B C2B 1.34(3)
C1B N1B 1.47(3)
C1B H1BA 0.9500
C2B C3B 1.44(2)
C2B H2BA 0.9500
C3B C4B 1.26(2)
C3B H3BA 0.9500
C4B C5B 1.47(2)
C4B H4BA 0.9500
C5B N1B 1.369(19)
C5B C6B 1.40(2)
C6B C7B 1.36(2)
C6B H6BA 0.9500
C7B C8B 1.40(2)
C7B N2B 1.46(2)
C8B O1B 1.259(17)
C8B N3B 1.39(2)
C9B N2B 1.22(2)
C9B N3B 1.44(2)
C9B C10B 1.46(2)
C10B H10D 0.9800
C10B H10E 0.9800
C10B H10F 0.9800
C11B N3B 1.38(2)
C11B H11D 0.9800
C11B H11E 0.9800
C11B H11F 0.9800
C12B N4B 1.212(19)
C12B C13B 1.42(3)
C12B H12B 0.9500
C13B C14B 1.27(2)
C13B H13B 0.9500
C14B C15B 1.49(3)
C14B H14B 0.9500
C15B C16B 1.36(2)
C15B H15B 0.9500
C16B N4B 1.355(19)
C16B C17B 1.49(2)
C17B C18B 1.30(2)
C17B H17B 0.9500
C18B N5B 1.39(2)
C18B C19B 1.55(3)
C19B O2B 1.16(2)
C19B N6B 1.37(3)
C20B N6B 1.28(2)
C20B N5B 1.42(3)
C20B C21B 1.51(3)
C21B H21D 0.9800
C21B H21E 0.9800
C21B H21F 0.9800
C22B N6B 1.53(2)
C22B H22D 0.9800
C22B H22E 0.9800
C22B H22F 0.9800
N1B Zn1B 2.182(14)
N2B Zn1B 2.017(14)
N4B Zn1B 2.225(16)
N5B Zn1B 1.996(16)
N1BL O1BL 1.23(3)
N1BL O2BL 1.29(2)
N1BL O3BL 1.337(19)
O1BL Zn1B 2.223(15)
O2BL Zn1B 2.346(15)
N1A O2A 1.153(17)
N1A O1A 1.193(19)
N1A O3A 1.351(19)
N2A O4A 1.13(2)
N2A O6A 1.25(2)
N2A O5A 1.34(2)
O1S C1S 1.452(18)
O1S H1S 0.8400
C1S H1S1 0.9800
C1S H1S2 0.9800
C1S H1S3 0.9800
O2S C2S 1.34(3)
O2S H2S 0.8400
C2S H2S1 0.9800
C2S H2S2 0.9800
C2S H2S3 0.9800

loop_
_geom_hbond_atom_site_label_D
_geom_hbond_atom_site_label_H
_geom_hbond_atom_site_label_A
_geom_hbond_distance_DH
_geom_hbond_distance_HA
_geom_hbond_distance_DA
_geom_hbond_angle_DHA
_geom_hbond_site_symmetry_A
O2S H2S O3A 0.84 2.57 3.162(19) 128.1 .
O2S H2S N1A 0.84 2.68 3.43(2) 149.3 .
O2S H2S O3A 0.84 2.57 3.162(19) 128.1 .
O2S H2S O1A 0.84 2.16 2.944(19) 156.4 .
O1S H1S O4A 0.84 2.47 2.945(14) 116.4 1_455

loop_
_geom_torsion_atom_site_label_1
_geom_torsion_atom_site_label_2
_geom_torsion_atom_site_label_3
_geom_torsion_atom_site_label_4
_geom_torsion
N1 C1 C2 C3 1(3)
C1 C2 C3 C4 0(2)
C2 C3 C4 C5 1(3)
C3 C4 C5 N1 -3(3)
C3 C4 C5 C6 -176.9(17)
N1 C5 C6 C7 -6(3)
C4 C5 C6 C7 168.7(18)
C5 C6 C7 N2 3(3)
C5 C6 C7 C8 -177.2(18)
C6 C7 C8 O1 2(3)
N2 C7 C8 O1 -178.4(19)
C6 C7 C8 N3 179.8(19)
N2 C7 C8 N3 -0.5(18)
N4 C12 C13 C14 1(3)
C12 C13 C14 C15 -4(4)
C13 C14 C15 C16 0(3)
C14 C15 C16 N4 5(3)
C14 C15 C16 C17 -176.3(19)
C15 C16 C17 C18 173(2)
N4 C16 C17 C18 -9(3)
C16 C17 C18 N5 6(4)
C16 C17 C18 C19 -173(2)
N5 C18 C19 O2 -177(2)
C17 C18 C19 O2 2(3)
N5 C18 C19 N6 3(2)
C17 C18 C19 N6 -177.4(16)
C6 C5 N1 C1 177.1(16)
C4 C5 N1 C1 3(2)
C6 C5 N1 Zn1 -9(3)
C4 C5 N1 Zn1 177.0(13)
C2 C1 N1 C5 -2(3)
C2 C1 N1 Zn1 -177.1(18)
N3 C9 N2 C7 -10(2)
C10 C9 N2 C7 179.4(18)
N3 C9 N2 Zn1 162.1(13)
C10 C9 N2 Zn1 -8(3)
C6 C7 N2 C9 -174.1(19)
C8 C7 N2 C9 6.2(18)
C6 C7 N2 Zn1 12(2)
C8 C7 N2 Zn1 -167.7(10)
O1 C8 N3 C9 172(2)
C7 C8 N3 C9 -6(2)
O1 C8 N3 C11 6(3)
C7 C8 N3 C11 -171.9(15)
N2 C9 N3 C8 11(2)
C10 C9 N3 C8 -178.8(19)
N2 C9 N3 C11 176.2(17)
C10 C9 N3 C11 -13(3)
C13 C12 N4 C16 4(3)
C13 C12 N4 Zn1 -174.9(13)
C15 C16 N4 C12 -8(3)
C17 C16 N4 C12 173.5(18)
C15 C16 N4 Zn1 171.3(15)
C17 C16 N4 Zn1 -7(2)
N6 C20 N5 C18 4(2)
C21 C20 N5 C18 172.7(19)
N6 C20 N5 Zn1 166.0(12)
C21 C20 N5 Zn1 -25(3)
C19 C18 N5 C20 -4(2)
C17 C18 N5 C20 176.4(18)
C19 C18 N5 Zn1 -169.0(12)
C17 C18 N5 Zn1 12(2)
N5 C20 N6 C22 176(2)
C21 C20 N6 C22 5(3)
N5 C20 N6 C19 -2(2)
C21 C20 N6 C19 -172.5(16)
O2 C19 N6 C22 1(3)
C18 C19 N6 C22 -178.8(19)
O2 C19 N6 C20 179.1(18)
C18 C19 N6 C20 -1.0(19)
O3L N1L O1L Zn1 168(3)
O2L N1L O1L Zn1 2(2)
O3L N1L O2L Zn1 -170(2)
O1L N1L O2L Zn1 -2(2)
C5 N1 Zn1 N2 17.5(16)
C1 N1 Zn1 N2 -168.7(14)
C5 N1 Zn1 N5 -152.4(16)
C1 N1 Zn1 N5 21.4(14)
C5 N1 Zn1 N4 112.6(15)
C1 N1 Zn1 N4 -73.6(15)
C5 N1 Zn1 O1L -69(2)
C1 N1 Zn1 O1L 105.1(17)
C5 N1 Zn1 O2L -63.4(16)
C1 N1 Zn1 O2L 110.4(13)
C9 N2 Zn1 N1 171.7(19)
C7 N2 Zn1 N1 -16.9(12)
C9 N2 Zn1 N5 -63(4)
C7 N2 Zn1 N5 108(3)
C9 N2 Zn1 N4 62.6(19)
C7 N2 Zn1 N4 -126.0(12)
C9 N2 Zn1 O1L -34.2(19)
C7 N2 Zn1 O1L 137.3(12)
C9 N2 Zn1 O2L -91.3(19)
C7 N2 Zn1 O2L 80.2(12)
C20 N5 Zn1 N1 71.5(19)
C18 N5 Zn1 N1 -127.8(13)
C20 N5 Zn1 N2 -53(5)
C18 N5 Zn1 N2 108(3)
C20 N5 Zn1 N4 -178.9(18)
C18 N5 Zn1 N4 -18.3(14)
C20 N5 Zn1 O1L -82.4(18)
C18 N5 Zn1 O1L 78.3(14)
C20 N5 Zn1 O2L -25.3(18)
C18 N5 Zn1 O2L 135.4(14)
C12 N4 Zn1 N1 -65.3(15)
C16 N4 Zn1 N1 115.3(13)
C12 N4 Zn1 N2 26.3(14)
C16 N4 Zn1 N2 -153.0(14)
C12 N4 Zn1 N5 -163.6(13)
C16 N4 Zn1 N5 17.0(14)
C12 N4 Zn1 O1L 115.2(13)
C16 N4 Zn1 O1L -64.1(14)
C12 N4 Zn1 O2L 105.6(15)
C16 N4 Zn1 O2L -73.8(18)
N1L O1L Zn1 N1 5(2)
N1L O1L Zn1 N2 -81.3(14)
N1L O1L Zn1 N5 92.7(14)
N1L O1L Zn1 N4 -175.9(14)
N1L O1L Zn1 O2L -1.0(14)
N1L O2L Zn1 N1 -176.4(11)
N1L O2L Zn1 N2 94.7(12)
N1L O2L Zn1 N5 -79.5(11)
N1L O2L Zn1 N4 12.3(17)
N1L O2L Zn1 O1L 0.9(12)
N1B C1B C2B C3B 6(3)
C1B C2B C3B C4B 0(3)
C2B C3B C4B C5B -10(3)
C3B C4B C5B N1B 14(3)
C3B C4B C5B C6B -170.5(18)
N1B C5B C6B C7B 2(3)
C4B C5B C6B C7B -172.9(17)
C5B C6B C7B C8B -171.6(17)
C5B C6B C7B N2B -5(3)
C6B C7B C8B O1B -10(3)
N2B C7B C8B O1B -179.2(17)
C6B C7B C8B N3B 168.9(16)
N2B C7B C8B N3B 0(2)
N4B C12B C13B C14B -5(3)
C12B C13B C14B C15B -4(4)
C13B C14B C15B C16B 11(3)
C14B C15B C16B N4B -11(3)
C14B C15B C16B C17B 178.2(16)
N4B C16B C17B C18B -3(3)
C15B C16B C17B C18B 168(2)
C16B C17B C18B N5B 10(4)
C16B C17B C18B C19B -170.5(19)
C17B C18B C19B O2B -9(4)
N5B C18B C19B O2B 171(2)
C17B C18B C19B N6B 171.0(19)
N5B C18B C19B N6B -9(2)
C6B C5B N1B C1B 177.5(16)
C4B C5B N1B C1B -7(2)
C6B C5B N1B Zn1B -14(2)
C4B C5B N1B Zn1B 161.8(12)
C2B C1B N1B C5B -2(3)
C2B C1B N1B Zn1B -171.7(17)
N3B C9B N2B C7B 0(2)
C10B C9B N2B C7B -177.3(17)
N3B C9B N2B Zn1B 172.0(12)
C10B C9B N2B Zn1B -6(3)
C6B C7B N2B C9B -167.9(18)
C8B C7B N2B C9B 0(2)
C6B C7B N2B Zn1B 19(2)
C8B C7B N2B Zn1B -173.3(12)
O1B C8B N3B C11B -4(3)
C7B C8B N3B C11B 176.9(18)
O1B C8B N3B C9B 179.5(16)
C7B C8B N3B C9B 0.1(19)
N2B C9B N3B C11B -177(2)
C10B C9B N3B C11B 1(3)
N2B C9B N3B C8B 0(2)
C10B C9B N3B C8B 177.6(15)
C13B C12B N4B C16B 5(3)
C13B C12B N4B Zn1B -164.3(15)
C15B C16B N4B C12B 5(3)
C17B C16B N4B C12B 174.7(16)
C15B C16B N4B Zn1B 173.7(14)
C17B C16B N4B Zn1B -17(2)
C17B C18B N5B C20B -175(2)
C19B C18B N5B C20B 5(2)
C17B C18B N5B Zn1B 7(3)
C19B C18B N5B Zn1B -172.4(13)
N6B C20B N5B C18B 2(2)
C21B C20B N5B C18B 174.9(18)
N6B C20B N5B Zn1B 178.6(13)
C21B C20B N5B Zn1B -8(3)
N5B C20B N6B C19B -8(2)
C21B C20B N6B C19B 178.3(19)
N5B C20B N6B C22B 178.7(14)
C21B C20B N6B C22B 5(3)
O2B C19B N6B C20B -170(3)
C18B C19B N6B C20B 11(2)
O2B C19B N6B C22B 3(4)
C18B C19B N6B C22B -177.0(15)
O2BL N1BL O1BL Zn1B -8(2)
O3BL N1BL O1BL Zn1B -143(3)
O1BL N1BL O2BL Zn1B 7(2)
O3BL N1BL O2BL Zn1B 156.6(13)
C18B N5B Zn1B N2B -117.6(13)
C20B N5B Zn1B N2B 65.8(19)
C18B N5B Zn1B N1B 147.6(14)
C20B N5B Zn1B N1B -28.9(18)
C18B N5B Zn1B O1BL 61.3(15)
C20B N5B Zn1B O1BL -115.3(17)
C18B N5B Zn1B N4B -18.7(15)
C20B N5B Zn1B N4B 164.8(17)
C18B N5B Zn1B O2BL 54(2)
C20B N5B Zn1B O2BL -122.5(17)
C9B N2B Zn1B N5B 65(2)
C7B N2B Zn1B N5B -124.2(12)
C9B N2B Zn1B N1B 168.5(18)
C7B N2B Zn1B N1B -21.0(13)
C9B N2B Zn1B O1BL -112.3(19)
C7B N2B Zn1B O1BL 58(2)
C9B N2B Zn1B N4B -29.5(18)
C7B N2B Zn1B N4B 141.1(13)
C9B N2B Zn1B O2BL -110.7(18)
C7B N2B Zn1B O2BL 59.9(13)
C5B N1B Zn1B N5B 133.5(14)
C1B N1B Zn1B N5B -57.7(14)
C5B N1B Zn1B N2B 20.8(14)
C1B N1B Zn1B N2B -170.4(14)
C5B N1B Zn1B O1BL -133.0(15)
C1B N1B Zn1B O1BL 35.8(13)
C5B N1B Zn1B N4B -92(2)
C1B N1B Zn1B N4B 77(3)
C5B N1B Zn1B O2BL -76.6(14)
C1B N1B Zn1B O2BL 92.3(14)
N1BL O1BL Zn1B N5B -171.2(14)
N1BL O1BL Zn1B N2B 7(2)
N1BL O1BL Zn1B N1B 86.7(14)
N1BL O1BL Zn1B N4B -80.6(14)
N1BL O1BL Zn1B O2BL 4.5(14)
C12B N4B Zn1B N5B -168.0(15)
C16B N4B Zn1B N5B 23.4(14)
C12B N4B Zn1B N2B -55.4(15)
C16B N4B Zn1B N2B 136.0(14)
C12B N4B Zn1B N1B 56(3)
C16B N4B Zn1B N1B -112(2)
C12B N4B Zn1B O1BL 97.8(15)
C16B N4B Zn1B O1BL -70.8(14)
C12B N4B Zn1B O2BL 40.7(14)
C16B N4B Zn1B O2BL -127.9(14)
N1BL O2BL Zn1B N5B 4.4(18)
N1BL O2BL Zn1B N2B 176.6(12)
N1BL O2BL Zn1B N1B -94.9(12)
N1BL O2BL Zn1B O1BL -4.3(13)
N1BL O2BL Zn1B N4B 79.9(12)
